data_4020042
loop_
_publ_author_name
'Bhalchandra V. Joshi'
'Hyung Ryong Moon'
'James C. Fettinger'
'Victor E. Marquez'
'Kenneth A. Jacobson'

_journal_name_full 'Journal of Organic Chemistry'
_journal_page_first 439
_journal_page_last 447
_journal_paper_doi 10.1021/jo0487606
_journal_volume 70
_journal_year 2005
_chemical_formula_moiety 'C12 H18 O5'
_chemical_formula_sum 'C12 H18 O5'
_chemical_formula_weight 242.26
_space_group_IT_number 19
_symmetry_cell_setting orthorhombic
_symmetry_space_group_name_Hall 'P 2ac 2ab'
_symmetry_space_group_name_H-M 'P 21 21 21'
_atom_sites_solution_hydrogens geom
_atom_sites_solution_primary direct
_atom_sites_solution_secondary difmap
_cell_angle_alpha 90.00
_cell_angle_beta 90.00
_cell_angle_gamma 90.00
_cell_formula_units_Z 4
_cell_length_a 6.1456(3)
_cell_length_b 10.4226(6)
_cell_length_c 18.8079(10)
_cell_measurement_reflns_used 6980
_cell_measurement_temperature 173(2)
_cell_measurement_theta_max 26.967
_cell_measurement_theta_min 2.165
_cell_volume 1204.70(11)
_diffrn_ambient_temperature 173(2)
_diffrn_detector_area_resol_mean ?
_diffrn_measurement_device_type 'CCD area detector'
_diffrn_measurement_method 'phi and omega scans'
_diffrn_radiation_monochromator graphite
_diffrn_radiation_source 'fine-focus sealed tube'
_diffrn_radiation_type MoK\a
_diffrn_radiation_wavelength 0.71073
_diffrn_reflns_av_R_equivalents 0.0272
_diffrn_reflns_av_sigmaI/netI 0.0176
_diffrn_reflns_limit_h_max 7
_diffrn_reflns_limit_h_min -7
_diffrn_reflns_limit_k_max 13
_diffrn_reflns_limit_k_min -13
_diffrn_reflns_limit_l_max 24
_diffrn_reflns_limit_l_min -24
_diffrn_reflns_number 19022
_diffrn_reflns_theta_max 27.49
_diffrn_reflns_theta_min 2.17
_diffrn_standards_decay_% 0
_diffrn_standards_interval_count ?
_diffrn_standards_interval_time ?
_diffrn_standards_number ?
_exptl_absorpt_coefficient_mu 0.104
_exptl_absorpt_correction_T_max 0.9977
_exptl_absorpt_correction_T_min 0.9641
_exptl_absorpt_correction_type 'Empirical, SADABS (multi-scan)'
_exptl_absorpt_process_details 'Blessing,R.H.(1995).Acta Cryst.,A51,33-38.'
_exptl_crystal_colour Colorless
_exptl_crystal_density_diffrn 1.336
_exptl_crystal_density_meas 0
_exptl_crystal_density_method 'not measured'
_exptl_crystal_description Plate
_exptl_crystal_F_000 520
_exptl_crystal_size_max 0.36
_exptl_crystal_size_mid 0.33
_exptl_crystal_size_min 0.02
_refine_ls_abs_structure_details 'Flack H D (1983), Acta Cryst. A39, 876-881'
_refine_ls_abs_structure_Flack 0.0(9)
_refine_ls_extinction_coef ?
_refine_ls_extinction_method none
_refine_ls_goodness_of_fit_ref 1.123
_refine_ls_hydrogen_treatment mixed
_refine_ls_matrix_type full
_refine_ls_number_parameters 226
_refine_ls_number_reflns 2753
_refine_ls_number_restraints 0
_refine_ls_restrained_S_all 1.123
_refine_ls_R_factor_all 0.0406
_refine_ls_R_factor_gt 0.0323
_refine_ls_shift/su_max 0.001
_refine_ls_shift/su_mean 0.000
_refine_ls_structure_factor_coef Fsqd
_refine_ls_weighting_details 'calc w=1/[\s^2^(Fo^2^)+(0.0366P)^2^+0.1908P] where P=(Fo^2^+2Fc^2^)/3'
_refine_ls_weighting_scheme calc
_refine_ls_wR_factor_gt 0.0766
_refine_ls_wR_factor_ref 0.0804
_reflns_number_gt 2424
_reflns_number_total 2753
_reflns_threshold_expression >2sigma(I)
_cod_depositor_comments
;
The following automatic conversions were performed:
'_symmetry_cell_setting' value 'Orthorhombic' changed to 'orthorhombic'
according to '/home/saulius/struct/CIF-dictionaries/cif_core.dic'
dictionary named 'cif_core.dic' version 2.4.1 from 2010-06-29.

Automatic conversion script
Id: cif_fix_enum 1527 2010-12-29 10:47:43Z saulius 
;
_cod_database_code 4020042

loop_
_symmetry_equiv_pos_as_xyz
'x, y, z'
'-x+1/2, -y, z+1/2'
'-x, y+1/2, -z+1/2'
'x+1/2, -y+1/2, -z'

loop_
_atom_site_label
_atom_site_type_symbol
_atom_site_fract_x
_atom_site_fract_y
_atom_site_fract_z
_atom_site_U_iso_or_equiv
_atom_site_adp_type
_atom_site_occupancy
_atom_site_symmetry_multiplicity
_atom_site_calc_flag
_atom_site_refinement_flags
_atom_site_disorder_assembly
_atom_site_disorder_group
C1 C 0.9368(2) 0.70581(13) 0.67563(8) 0.0282(3) Uani 1 1 d . . .
H1 H 0.975(3) 0.7665(17) 0.6345(8) 0.034(4) Uiso 1 1 d . . .
C1A C 1.0482(2) 0.57857(14) 0.67789(8) 0.0285(3) Uani 1 1 d . . .
H1A H 1.149(3) 0.5579(16) 0.6391(8) 0.029(4) Uiso 1 1 d . . .
H1B H 1.086(2) 0.5438(14) 0.7248(8) 0.023(4) Uiso 1 1 d . . .
C2 C 0.8530(2) 0.75632(13) 0.74616(7) 0.0293(3) Uani 1 1 d . . .
H2 H 0.779(3) 0.8413(16) 0.7401(9) 0.035(4) Uiso 1 1 d . . .
O2 O 1.02509(17) 0.77051(10) 0.79757(5) 0.0335(2) Uani 1 1 d . . .
C3 C 0.7048(2) 0.65145(13) 0.77758(8) 0.0294(3) Uani 1 1 d . . .
H3 H 0.579(3) 0.6887(16) 0.8000(10) 0.037(4) Uiso 1 1 d . . .
O3 O 0.83932(17) 0.59144(9) 0.83000(5) 0.0305(2) Uani 1 1 d . . .
C4 C 0.6422(2) 0.55999(13) 0.71599(8) 0.0283(3) Uani 1 1 d . . .
H4 H 0.500(3) 0.5866(14) 0.7008(8) 0.027(4) Uiso 1 1 d . . .
H4A H 0.729(4) 0.393(2) 0.7263(12) 0.063(7) Uiso 1 1 d . . .
O4 O 0.61725(18) 0.42990(10) 0.73739(6) 0.0339(2) Uani 1 1 d . . .
C5 C 0.8086(2) 0.58422(14) 0.65787(7) 0.0270(3) Uani 1 1 d . . .
C6 C 0.7447(3) 0.55132(14) 0.58380(8) 0.0308(3) Uani 1 1 d . . .
O6 O 0.5884(2) 0.48716(12) 0.56825(6) 0.0461(3) Uani 1 1 d . . .
C7 C 0.8350(3) 0.57578(18) 0.46144(8) 0.0409(4) Uani 1 1 d . . .
H7A H 0.687(4) 0.5849(19) 0.4552(10) 0.047(5) Uiso 1 1 d . . .
H7B H 0.873(3) 0.4857(18) 0.4514(9) 0.040(5) Uiso 1 1 d . . .
O7 O 0.88159(17) 0.60253(10) 0.53599(5) 0.0355(3) Uani 1 1 d . . .
C8 C 0.9621(4) 0.6691(2) 0.41792(10) 0.0469(4) Uani 1 1 d . . .
H8A H 0.920(4) 0.757(2) 0.4293(11) 0.065(6) Uiso 1 1 d . . .
H8B H 1.112(4) 0.663(2) 0.4284(11) 0.054(6) Uiso 1 1 d . . .
H8C H 0.942(4) 0.648(2) 0.3671(12) 0.062(6) Uiso 1 1 d . . .
C9 C 0.9728(3) 0.69109(14) 0.85837(8) 0.0321(3) Uani 1 1 d . . .
C10 C 0.8528(3) 0.77065(18) 0.91390(10) 0.0417(4) Uani 1 1 d . . .
H10A H 0.947(3) 0.8441(18) 0.9311(10) 0.044(5) Uiso 1 1 d . . .
H10B H 0.820(3) 0.7187(18) 0.9529(10) 0.043(5) Uiso 1 1 d . . .
H10C H 0.731(4) 0.8091(19) 0.8943(11) 0.047(5) Uiso 1 1 d . . .
C11 C 1.1792(3) 0.63274(18) 0.88713(10) 0.0420(4) Uani 1 1 d . . .
H11A H 1.251(3) 0.5741(19) 0.8513(10) 0.046(5) Uiso 1 1 d . . .
H11B H 1.282(3) 0.6994(18) 0.8998(10) 0.040(5) Uiso 1 1 d . . .
H11C H 1.143(3) 0.5840(18) 0.9296(10) 0.044(5) Uiso 1 1 d . . .

loop_
_atom_site_aniso_label
_atom_site_aniso_U_11
_atom_site_aniso_U_22
_atom_site_aniso_U_33
_atom_site_aniso_U_23
_atom_site_aniso_U_13
_atom_site_aniso_U_12
C1 0.0289(7) 0.0269(6) 0.0289(7) 0.0017(6) -0.0017(6) -0.0042(6)
C1A 0.0260(7) 0.0305(7) 0.0290(7) -0.0005(6) 0.0001(6) -0.0026(6)
C2 0.0302(7) 0.0247(6) 0.0331(7) -0.0006(5) -0.0020(6) -0.0009(6)
O2 0.0379(6) 0.0337(5) 0.0290(5) 0.0022(4) -0.0014(4) -0.0108(5)
C3 0.0274(7) 0.0281(7) 0.0326(7) -0.0003(6) 0.0028(6) -0.0001(6)
O3 0.0357(5) 0.0269(5) 0.0288(5) 0.0009(4) -0.0011(4) -0.0041(4)
C4 0.0242(7) 0.0278(7) 0.0329(7) 0.0008(6) -0.0007(6) -0.0020(6)
O4 0.0335(6) 0.0284(5) 0.0400(6) 0.0000(4) 0.0072(5) -0.0066(4)
C5 0.0251(7) 0.0263(7) 0.0298(7) 0.0011(5) -0.0001(5) -0.0029(5)
C6 0.0312(7) 0.0284(7) 0.0327(7) -0.0001(6) -0.0015(6) -0.0005(6)
O6 0.0451(7) 0.0540(7) 0.0391(6) -0.0032(5) -0.0027(5) -0.0216(6)
C7 0.0497(10) 0.0446(9) 0.0285(7) -0.0028(7) -0.0037(7) -0.0128(8)
O7 0.0366(6) 0.0429(6) 0.0269(5) -0.0021(4) -0.0003(5) -0.0096(5)
C8 0.0571(12) 0.0510(11) 0.0325(9) 0.0021(7) 0.0001(8) -0.0136(9)
C9 0.0371(8) 0.0306(7) 0.0286(7) 0.0007(6) 0.0026(6) -0.0088(6)
C10 0.0502(10) 0.0389(9) 0.0360(8) -0.0051(7) 0.0087(8) -0.0083(9)
C11 0.0404(9) 0.0498(10) 0.0358(8) 0.0046(7) -0.0061(8) -0.0053(8)
